data_7250784
loop_
_publ_author_name
'Sinthopweha, Wichai'
'Khamto, Nopawit'
'Rithchumpon, Puracheth'
'Meepowpan, Puttinan'

_publ_section_title
;
 Methyl itaconate--anthracene adducts (MIAs) facilitate the enantiomeric
 separation of 1,1&#x2032;-bi-2-naphthols via thin-layer chromatography
 (TLC) with trends predicted by molecular dynamics simulations
;
_journal_issue 34
_journal_name_full 'RSC Advances'
_journal_page_first 28063
_journal_page_last 28074
_journal_paper_doi 10.1039/D5RA04790K
_journal_volume 15
_journal_year 2025
_chemical_absolute_configuration rm
_chemical_formula_moiety 'C40 H30 O5, C2 H6 O, 0.5(C2 H5 O)'
_chemical_formula_sum 'C43 H38.5 O6.5'
_chemical_formula_weight 659.24
_space_group_crystal_system monoclinic
_space_group_IT_number 5
_space_group_name_Hall 'C 2y'
_space_group_name_H-M_alt 'C 1 2 1'
_atom_sites_solution_hydrogens mixed
_audit_creation_date 2024-03-29
_audit_creation_method
;
Olex2 1.5
(compiled 2023.03.06 svn.rbb2c1857 for OlexSys, GUI svn.r6748)
;
_audit_update_record
;
2024-03-29 deposited with the CCDC.	2025-07-29 downloaded from the CCDC.
;
_cell_angle_alpha 90
_cell_angle_beta 98.566(3)
_cell_angle_gamma 90
_cell_formula_units_Z 8
_cell_length_a 18.4127(6)
_cell_length_b 10.4885(4)
_cell_length_c 36.6054(10)
_cell_measurement_reflns_used 17537
_cell_measurement_temperature 293(2)
_cell_measurement_theta_max 27.1430
_cell_measurement_theta_min 2.2140
_cell_volume 6990.4(4)
_computing_cell_refinement 'CrysAlisPro 1.171.41.111a (Rigaku OD, 2021)'
_computing_data_collection 'CrysAlisPro 1.171.41.111a (Rigaku OD, 2021)'
_computing_data_reduction 'CrysAlisPro 1.171.41.111a (Rigaku OD, 2021)'
_computing_molecular_graphics 'Olex2 1.5 (Dolomanov et al., 2009)'
_computing_publication_material 'Olex2 1.5 (Dolomanov et al., 2009)'
_computing_structure_refinement 'SHELXL 2018/3 (Sheldrick, 2015)'
_computing_structure_solution 'SHELXT 2018/2 (Sheldrick, 2018)'
_diffrn_ambient_temperature 293(2)
_diffrn_detector 'Hybrid Pixel Array Detector'
_diffrn_detector_area_resol_mean 10.0000
_diffrn_detector_type HyPix3000
_diffrn_measured_fraction_theta_full 0.997
_diffrn_measured_fraction_theta_max 0.920
_diffrn_measurement_details
;
List of Runs (angles in degrees, time in seconds):

  # Type    Start    End  Width  t~exp~   \w     \q     \k     \f   Frames
#--------------------------------------------------------------------------
  1  \w    -41.00  16.00   0.50   19.50    --   -9.75 -79.00 -49.00  114
  2  \w    -34.00  42.00   0.50   19.50    --   -9.75  79.00  74.00  152
  3  \w    -11.00  15.00   0.50   19.50    --    9.83 -79.00 -49.00   52
  4  \w      1.00  34.00   0.50   19.50    --    9.83  79.00  74.00   66
  5  \w    -39.00  14.00   0.50   19.50    --   -9.75 -77.00-180.00  106
  6  \w    -28.00  -2.00   0.50   19.50    --   -9.75 -77.00  90.00   52
  7  \w    -22.00  51.00   0.50   19.50    --   -9.75  37.00  30.00  146
  8  \w     -2.00  80.00   0.50   19.50    --    9.83  19.00 -60.00  164
  9  \w     17.00  57.00   0.50   19.50    --    9.83  37.00 -30.00   80
;
_diffrn_measurement_device 'four-circle diffractometer'
_diffrn_measurement_device_type 'SuperNova, Single source at offset/far, HyPix3000'
_diffrn_measurement_method '\w scans'
_diffrn_orient_matrix_type 'CrysAlisPro convention (1999,Acta A55,543-557)'
_diffrn_orient_matrix_UB_11 -0.0204489000
_diffrn_orient_matrix_UB_12 0.0562450000
_diffrn_orient_matrix_UB_13 -0.0050141000
_diffrn_orient_matrix_UB_21 0.0218962000
_diffrn_orient_matrix_UB_22 0.0122236000
_diffrn_orient_matrix_UB_23 -0.0139978000
_diffrn_orient_matrix_UB_31 -0.0248899000
_diffrn_orient_matrix_UB_32 -0.0354772000
_diffrn_orient_matrix_UB_33 -0.0127770000
_diffrn_radiation_monochromator mirror
_diffrn_radiation_probe x-ray
_diffrn_radiation_type 'Mo K\a'
_diffrn_radiation_wavelength 0.71073
_diffrn_reflns_av_R_equivalents 0.0418
_diffrn_reflns_av_unetI/netI 0.0533
_diffrn_reflns_Laue_measured_fraction_full 0.997
_diffrn_reflns_Laue_measured_fraction_max 0.920
_diffrn_reflns_limit_h_max 23
_diffrn_reflns_limit_h_min -22
_diffrn_reflns_limit_k_max 13
_diffrn_reflns_limit_k_min -8
_diffrn_reflns_limit_l_max 43
_diffrn_reflns_limit_l_min -45
_diffrn_reflns_number 30571
_diffrn_reflns_point_group_measured_fraction_full 0.822
_diffrn_reflns_point_group_measured_fraction_max 0.737
_diffrn_reflns_theta_full 25.242
_diffrn_reflns_theta_max 27.494
_diffrn_reflns_theta_min 2.237
_diffrn_source 'micro-focus sealed X-ray tube'
_diffrn_source_type 'SuperNova (Mo) X-ray Source'
_exptl_absorpt_coefficient_mu 0.084
_exptl_absorpt_correction_T_max 1.00000
_exptl_absorpt_correction_T_min 0.52067
_exptl_absorpt_correction_type multi-scan
_exptl_absorpt_process_details
;
CrysAlisPro 1.171.41.111a (Rigaku Oxford Diffraction, 2021)
Empirical absorption correction using spherical harmonics,
implemented in SCALE3 ABSPACK scaling algorithm.
;
_exptl_crystal_colour 'clear light colourless'
_exptl_crystal_density_diffrn 1.253
_exptl_crystal_description block
_exptl_crystal_F_000 2788
_exptl_crystal_size_max 0.4
_exptl_crystal_size_mid 0.4
_exptl_crystal_size_min 0.3
_refine_diff_density_max 0.219
_refine_diff_density_min -0.219
_refine_diff_density_rms 0.042
_refine_ls_abs_structure_details
;
 Flack x determined using 2525 quotients [(I+)-(I-)]/[(I+)+(I-)]
 (Parsons, Flack and Wagner, Acta Cryst. B69 (2013) 249-259).
;
_refine_ls_abs_structure_Flack 0.3(5)
_refine_ls_extinction_method none
_refine_ls_goodness_of_fit_ref 0.931
_refine_ls_hydrogen_treatment mixed
_refine_ls_matrix_type full
_refine_ls_number_parameters 929
_refine_ls_number_reflns 11840
_refine_ls_number_restraints 1
_refine_ls_restrained_S_all 0.931
_refine_ls_R_factor_all 0.0721
_refine_ls_R_factor_gt 0.0464
_refine_ls_shift/su_max 0.000
_refine_ls_shift/su_mean 0.000
_refine_ls_structure_factor_coef Fsqd
_refine_ls_weighting_details 'w=1/[\s^2^(Fo^2^)+(0.0764P)^2^] where P=(Fo^2^+2Fc^2^)/3'
_refine_ls_weighting_scheme calc
_refine_ls_wR_factor_gt 0.1115
_refine_ls_wR_factor_ref 0.1236
_reflns_Friedel_coverage 0.519
_reflns_Friedel_fraction_full 0.624
_reflns_Friedel_fraction_max 0.532
_reflns_number_gt 8259
_reflns_number_total 11840
_reflns_threshold_expression 'I > 2\s(I)'
_cod_data_source_file d5ra04790k2.cif
_cod_data_source_block pm_c7_5_auto
_cod_original_formula_sum 'C43 H38.50 O6.50'
_cod_database_code 7250784
_shelx_shelxl_version_number 2018/3
_chemical_oxdiff_formula 'C H O'
_shelx_space_group_comment
;
The symmetry employed for this shelxl refinement is uniquely defined
by the following loop, which should always be used as a source of
symmetry information in preference to the above space-group names.
They are only intended as comments.
;
_shelx_estimated_absorpt_t_max 0.975
_shelx_estimated_absorpt_t_min 0.967
_olex2_refinement_description
;
1. Fixed Uiso
 At 1.2 times of:
  All C(H) groups, All C(H,H) groups
 At 1.5 times of:
  All C(H,H,H) groups, All O(H) groups
2. Others
 Fixed Sof: O0(0.25) O8(0.75) C33(0.5) H33A(0.5) H33B(0.5) H33C(0.5) C35(0.5)
 H35A(0.5) H35B(0.5) H35C(0.5)
3.a Ternary CH refined with riding coordinates:
 C9(H9), C26(H26), C10(H10A), C25(H25)
3.b Secondary CH2 refined with riding coordinates:
 C14(H14A,H14B), C12(H12A,H12B), C30(H30A,H30B), C28(H28A,H28B), C50(H50A,H50B)
3.c Aromatic/amide H refined with riding coordinates:
 C11"(H11"), C12"(H12"), C4'(H4'), C8(H8), C2(H2), C21(H21), C16'(H16'),
 C4"(H4"), C16"(H16"), C24(H24), C6(H6), C3"(H3"), C5'(H5'), C3'(H3'), C8'(H8'),
  C20(H20), C13"(H13"), C23(H23), C7(H7), C11'(H11'), C7'(H7'), C5"(H5"),
 C19(H19), C14"(H14"), C4(H4), C12'(H12'), C17(H17), C16(H16), C8"(H8"),
 C13'(H13'), C15'(H15'), C18(H18), C14'(H14'), C1A(H1A), C6'(H6'), C15"(H15"),
 C6"(H6"), C7"(H7"), C52(H52), C54(H54), C54(H54A)
3.d Idealised Me refined as rotating group:
 C32(H32A,H32B,H32C), C51(H51A,H51B,H51C), C1B(H1BA,H1BB,H1BC), C53(H53A,H53B,
 H53C), C33(H33A,H33B,H33C), C35(H35A,H35B,H35C)
3.e Idealised tetrahedral OH refined as rotating group:
 O10(H10), O5(H5), O22(H22A), O21(H21A), O20(H20A)
;
_olex2_submission_special_instructions 'No special instructions were received'
_oxdiff_exptl_absorpt_empirical_details
;
Empirical correction (ABSPACK) includes:
- Absorption correction using spherical harmonics
- Frame scaling
;
_oxdiff_exptl_absorpt_empirical_full_max 2.335
_oxdiff_exptl_absorpt_empirical_full_min 0.537

loop_
_space_group_symop_operation_xyz
'x, y, z'
'-x, y, -z'
'x+1/2, y+1/2, z'
'-x+1/2, y+1/2, -z'

loop_
_atom_site_label
_atom_site_type_symbol
_atom_site_fract_x
_atom_site_fract_y
_atom_site_fract_z
_atom_site_U_iso_or_equiv
_atom_site_adp_type
_atom_site_occupancy
_atom_site_site_symmetry_order
_atom_site_calc_flag
_atom_site_refinement_flags_posn
_atom_site_refinement_flags_adp
_atom_site_refinement_flags_occupancy
_atom_site_disorder_assembly
_atom_site_disorder_group
O2 O 0.44325(11) 0.8288(2) 0.63790(5) 0.0518(6) Uani 1 1 d . . . . .
O10 O 0.87988(12) 0.8300(2) 0.93760(7) 0.0670(7) Uani 1 1 d . . . . .
H10 H 0.903626 0.896404 0.939686 0.101 Uiso 1 1 calc R U . . .
O7 O 0.85566(14) 0.6735(2) 0.85805(7) 0.0694(7) Uani 1 1 d . . . . .
O3 O 0.29558(15) 0.9329(3) 0.60005(7) 0.0750(7) Uani 1 1 d . . . . .
O4 O 0.36421(16) 0.9969(3) 0.55844(7) 0.0754(7) Uani 1 1 d . . . . .
O9 O 0.68431(15) 0.7647(3) 0.77061(8) 0.0823(8) Uani 1 1 d . . . . .
O5 O 0.60702(17) 0.6657(3) 0.64891(7) 0.0788(8) Uani 1 1 d . . . . .
H5 H 0.623609 0.598023 0.642531 0.118 Uiso 1 1 calc R U . . .
O1 O 0.37859(14) 0.6997(3) 0.66998(6) 0.0718(7) Uani 1 1 d . . . . .
O6 O 0.92896(16) 0.5793(3) 0.82240(8) 0.0834(8) Uani 1 1 d . . . . .
C12A C 0.67412(18) 0.9128(3) 0.87846(8) 0.0509(8) Uani 1 1 d . . . . .
C10A C 0.38673(17) 0.5162(3) 0.55871(7) 0.0459(7) Uani 1 1 d . . . . .
C16A C 0.69742(17) 0.7841(3) 0.88298(8) 0.0442(7) Uani 1 1 d . . . . .
C10" C 0.81134(17) 0.8532(3) 0.91817(8) 0.0468(8) Uani 1 1 d . . . . .
C9' C 0.79490(17) 0.6209(3) 0.90634(8) 0.0436(7) Uani 1 1 d . . . . .
C15 C 0.33905(19) 0.9097(4) 0.57943(8) 0.0527(8) Uani 1 1 d . . . . .
C8A' C 0.60613(18) 0.9699(3) 0.69163(8) 0.0478(7) Uani 1 1 d . . . . .
C8A C 0.31416(17) 0.4724(3) 0.55630(8) 0.0480(8) Uani 1 1 d . . . . .
C2" C 0.60171(18) 0.7500(4) 0.62055(9) 0.0546(8) Uani 1 1 d . . . . .
C1 C 0.77410(17) 0.5338(3) 0.93267(8) 0.0466(7) Uani 1 1 d . . . . .
C9A C 0.33595(18) 0.4165(3) 0.62131(8) 0.0529(8) Uani 1 1 d . . . . .
C13 C 0.39326(17) 0.7361(3) 0.64112(8) 0.0483(8) Uani 1 1 d . . . . .
C4A' C 0.5790(2) 1.0072(3) 0.72451(8) 0.0533(8) Uani 1 1 d . . . . .
O22 O 0.9639(2) 1.0366(4) 0.96403(11) 0.1144(11) Uani 1 1 d . . . . .
H22A H 0.989524 0.984762 0.976835 0.172 Uiso 1 1 calc R U . . .
C11" C 0.7881(2) 0.9804(3) 0.91376(9) 0.0572(9) Uani 1 1 d . . . . .
H11" H 0.818892 1.045504 0.923981 0.069 Uiso 1 1 calc R U . . .
C12" C 0.7218(2) 1.0090(3) 0.89492(9) 0.0579(9) Uani 1 1 d . . . . .
H12" H 0.707040 1.093759 0.892669 0.069 Uiso 1 1 calc R U . . .
C26A C 0.90766(18) 1.0244(3) 0.81560(7) 0.0502(8) Uani 1 1 d . . . . .
C9 C 0.28359(17) 0.4842(3) 0.59206(8) 0.0491(8) Uani 1 1 d . . . . .
H9 H 0.233785 0.449266 0.590022 0.059 Uiso 1 1 calc R U . . .
C24A C 0.93578(18) 1.0269(4) 0.78234(8) 0.0566(9) Uani 1 1 d . . . . .
C9" C 0.76774(17) 0.7550(3) 0.90342(8) 0.0430(7) Uani 1 1 d . . . . .
C1' C 0.55827(16) 0.9078(3) 0.66323(7) 0.0437(7) Uani 1 1 d . . . . .
C4' C 0.5053(2) 0.9817(4) 0.72762(8) 0.0612(9) Uani 1 1 d . . . . .
H4' H 0.487419 1.005647 0.749057 0.073 Uiso 1 1 calc R U . . .
C29 C 0.89251(19) 0.6671(4) 0.82888(9) 0.0532(8) Uani 1 1 d . . . . .
C1" C 0.58078(16) 0.8719(3) 0.62689(8) 0.0467(8) Uani 1 1 d . . . . .
C4A" C 0.58718(18) 0.9242(4) 0.56189(8) 0.0594(10) Uani 1 1 d . . . . .
C5 C 0.4220(2) 0.5129(4) 0.52816(8) 0.0546(9) Uani 1 1 d . . . . .
C8 C 0.27917(19) 0.4248(4) 0.52306(8) 0.0591(9) Uani 1 1 d . . . . .
H8 H 0.230814 0.396735 0.520949 0.071 Uiso 1 1 calc R U . . .
C22 C 0.8615(2) 1.2378(4) 0.80508(11) 0.0648(10) Uani 1 1 d . . . . .
C2 C 0.3199(2) 0.3178(4) 0.64381(9) 0.0649(10) Uani 1 1 d . . . . .
H2 H 0.271950 0.288247 0.642574 0.078 Uiso 1 1 calc R U . . .
C2' C 0.48759(17) 0.8843(3) 0.66842(7) 0.0471(8) Uani 1 1 d . . . . .
C21 C 0.87042(19) 1.1280(3) 0.82680(9) 0.0544(8) Uani 1 1 d . . . . .
H21 H 0.851199 1.124615 0.848881 0.065 Uiso 1 1 calc R U . . .
C16' C 0.7240(2) 0.5668(4) 0.95675(8) 0.0588(9) Uani 1 1 d . . . . .
H16' H 0.704508 0.648774 0.955929 0.071 Uiso 1 1 calc R U . . .
C4" C 0.6060(2) 0.7964(5) 0.55680(10) 0.0710(12) Uani 1 1 d . . . . .
H4" H 0.612618 0.769092 0.533355 0.085 Uiso 1 1 calc R U . . .
C8A" C 0.57430(17) 0.9629(4) 0.59780(8) 0.0540(9) Uani 1 1 d . . . . .
C26 C 0.92037(18) 0.8977(3) 0.83560(8) 0.0487(8) Uani 1 1 d . . . . .
H26 H 0.901387 0.898790 0.859231 0.058 Uiso 1 1 calc R U . . .
C10 C 0.41599(16) 0.5667(3) 0.59664(7) 0.0463(7) Uani 1 1 d . . . . .
H10A H 0.467358 0.593425 0.598198 0.056 Uiso 1 1 calc R U . . .
C16" C 0.64917(19) 0.6888(4) 0.86619(9) 0.0563(8) Uani 1 1 d . . . . .
H16" H 0.663176 0.603577 0.868400 0.068 Uiso 1 1 calc R U . . .
C24 C 0.9257(2) 1.1361(5) 0.76035(9) 0.0671(11) Uani 1 1 d . . . . .
H24 H 0.943866 1.139350 0.737993 0.081 Uiso 1 1 calc R U . . .
C3 C 0.8028(2) 0.4079(3) 0.93443(9) 0.0563(9) Uani 1 1 d . . . . .
C10' C 0.84218(18) 0.5798(3) 0.88301(9) 0.0524(8) Uani 1 1 d . . . . .
C11 C 0.36466(16) 0.6830(3) 0.60342(7) 0.0446(7) Uani 1 1 d . . . . .
C6 C 0.3867(2) 0.4626(4) 0.49528(9) 0.0631(9) Uani 1 1 d . . . . .
H6 H 0.411057 0.458440 0.474800 0.076 Uiso 1 1 calc R U . . .
C4A C 0.40751(18) 0.4629(3) 0.62402(8) 0.0508(8) Uani 1 1 d . . . . .
C3" C 0.61480(19) 0.7117(4) 0.58512(10) 0.0660(10) Uani 1 1 d . . . . .
H3" H 0.629427 0.628555 0.581202 0.079 Uiso 1 1 calc R U . . .
C14 C 0.36989(17) 0.7825(3) 0.57291(8) 0.0468(8) Uani 1 1 d . . . . .
H14A H 0.421161 0.792908 0.570202 0.056 Uiso 1 1 calc R U . . .
H14B H 0.344495 0.749361 0.549735 0.056 Uiso 1 1 calc R U . . .
C5' C 0.6275(3) 1.0689(4) 0.75276(10) 0.0732(11) Uani 1 1 d . . . . .
H5' H 0.610669 1.092416 0.774525 0.088 Uiso 1 1 calc R U . . .
C25A C 1.03138(19) 0.8771(4) 0.80807(9) 0.0602(9) Uani 1 1 d . . . . .
C31 C 0.7512(2) 0.7232(5) 0.78071(12) 0.0705(11) Uani 1 1 d . . . . .
C3' C 0.45902(19) 0.9225(3) 0.69994(8) 0.0552(9) Uani 1 1 d . . . . .
H3' H 0.409992 0.908316 0.702107 0.066 Uiso 1 1 calc R U . . .
C8' C 0.67981(19) 0.9970(4) 0.68877(10) 0.0631(9) Uani 1 1 d . . . . .
H8' H 0.698202 0.973676 0.667411 0.076 Uiso 1 1 calc R U . . .
C20 C 1.0459(2) 0.8464(3) 0.87383(9) 0.0627(9) Uani 1 1 d . . . . .
H20 H 1.025678 0.841102 0.895605 0.075 Uiso 1 1 calc R U . . .
O0 O 0.7567(13) 0.611(2) 0.7853(8) 0.081(6) Uani 0.25 1 d . . P A 2
C13" C 0.6045(2) 0.9408(4) 0.85770(10) 0.0662(10) Uani 1 1 d . . . . .
H13" H 0.589494 1.025217 0.854574 0.079 Uiso 1 1 calc R U . . .
C20A C 1.00154(19) 0.8714(3) 0.84094(8) 0.0546(8) Uani 1 1 d . . . . .
C23 C 0.8885(2) 1.2391(5) 0.77196(11) 0.0740(11) Uani 1 1 d . . . . .
H23 H 0.881554 1.311215 0.757066 0.089 Uiso 1 1 calc R U . . .
C7 C 0.3165(2) 0.4192(4) 0.49284(9) 0.0670(10) Uani 1 1 d . . . . .
H7 H 0.293262 0.385351 0.470660 0.080 Uiso 1 1 calc R U . . .
C11' C 0.8713(2) 0.4559(4) 0.88452(10) 0.0621(9) Uani 1 1 d . . . . .
H11' H 0.903749 0.431213 0.868648 0.075 Uiso 1 1 calc R U . . .
C25 C 0.9738(2) 0.9052(4) 0.77468(8) 0.0645(10) Uani 1 1 d . . . . .
H25 H 0.995682 0.910766 0.751910 0.077 Uiso 1 1 calc R U . . .
C7' C 0.7254(2) 1.0569(4) 0.71666(11) 0.0784(12) Uani 1 1 d . . . . .
H7' H 0.774260 1.072764 0.714389 0.094 Uiso 1 1 calc R U . . .
C12 C 0.28563(17) 0.6283(3) 0.60232(9) 0.0511(8) Uani 1 1 d . . . . .
H12A H 0.251820 0.674798 0.584246 0.061 Uiso 1 1 calc R U . . .
H12B H 0.270018 0.639252 0.626286 0.061 Uiso 1 1 calc R U . . .
C5" C 0.5812(2) 1.0167(6) 0.53330(10) 0.0835(13) Uani 1 1 d . . . . .
H5" H 0.587492 0.992096 0.509576 0.100 Uiso 1 1 calc R U . . .
C19 C 1.1204(2) 0.8290(4) 0.87446(13) 0.0761(11) Uani 1 1 d . . . . .
H19 H 1.150415 0.812923 0.896742 0.091 Uiso 1 1 calc R U . . .
C30 C 0.79841(18) 0.8252(4) 0.80062(9) 0.0585(9) Uani 1 1 d . . . . .
H30A H 0.780907 0.842718 0.823831 0.070 Uiso 1 1 calc R U . . .
H30B H 0.792356 0.902544 0.785951 0.070 Uiso 1 1 calc R U . . .
C14" C 0.5596(2) 0.8468(5) 0.84239(11) 0.0768(11) Uani 1 1 d . . . . .
H14" H 0.514018 0.866400 0.829020 0.092 Uiso 1 1 calc R U . . .
C4 C 0.4628(2) 0.4090(4) 0.64872(9) 0.0663(10) Uani 1 1 d . . . . .
H4 H 0.510653 0.439618 0.650548 0.080 Uiso 1 1 calc R U . . .
C27 C 0.88085(18) 0.7935(3) 0.80880(8) 0.0524(8) Uani 1 1 d . . . . .
C12' C 0.8513(2) 0.3734(3) 0.90943(10) 0.0624(9) Uani 1 1 d . . . . .
H12' H 0.869915 0.290876 0.910247 0.075 Uiso 1 1 calc R U . . .
C17 C 1.1058(2) 0.8582(4) 0.80912(12) 0.0729(11) Uani 1 1 d . . . . .
H17 H 1.126397 0.860911 0.787434 0.087 Uiso 1 1 calc R U . . .
C16 C 0.3762(3) 0.2633(4) 0.66825(10) 0.0826(13) Uani 1 1 d . . . . .
H16 H 0.366164 0.195404 0.683056 0.099 Uiso 1 1 calc R U . . .
C8" C 0.5565(2) 1.0925(4) 0.60286(10) 0.0707(11) Uani 1 1 d . . . . .
H8" H 0.546659 1.119968 0.625782 0.085 Uiso 1 1 calc R U . . .
C13' C 0.7813(2) 0.3231(4) 0.96129(10) 0.0727(11) Uani 1 1 d . . . . .
H13' H 0.801250 0.241494 0.963460 0.087 Uiso 1 1 calc R U . . .
C15' C 0.7036(2) 0.4806(4) 0.98123(10) 0.0732(11) Uani 1 1 d . . . . .
H15' H 0.669788 0.504008 0.996493 0.088 Uiso 1 1 calc R U . . .
C18 C 0.4466(3) 0.3093(5) 0.67069(10) 0.0804(12) Uani 1 1 d . . . . .
H18 H 0.483777 0.272732 0.687382 0.096 Uiso 1 1 calc R U . . .
C14' C 0.7329(3) 0.3581(4) 0.98368(10) 0.0789(12) Uani 1 1 d . . . . .
H14' H 0.719031 0.300462 1.000689 0.095 Uiso 1 1 calc R U . . .
C1A C 1.1500(2) 0.8352(4) 0.84280(15) 0.0813(12) Uani 1 1 d . . . . .
H1A H 1.200261 0.823988 0.843536 0.098 Uiso 1 1 calc R U . . .
C6' C 0.6973(3) 1.0939(4) 0.74860(11) 0.0827(13) Uani 1 1 d . . . . .
H6' H 0.727592 1.136534 0.767268 0.099 Uiso 1 1 calc R U . . .
C15" C 0.5826(2) 0.7200(4) 0.84689(11) 0.0716(11) Uani 1 1 d . . . . .
H15" H 0.551664 0.655407 0.836426 0.086 Uiso 1 1 calc R U . . .
C28 C 0.9165(2) 0.7954(4) 0.77285(8) 0.0672(10) Uani 1 1 d . . . . .
H28A H 0.940456 0.714419 0.769961 0.081 Uiso 1 1 calc R U . . .
H28B H 0.878804 0.807686 0.751642 0.081 Uiso 1 1 calc R U . . .
C50 C 1.0064(3) 1.0948(6) 0.93788(16) 0.1064(17) Uani 1 1 d . . . . .
H50A H 0.975495 1.104717 0.914157 0.128 Uiso 1 1 calc R U . . .
H50B H 1.046986 1.039367 0.934484 0.128 Uiso 1 1 calc R U . . .
C6" C 0.5666(3) 1.1381(7) 0.53987(13) 0.0990(16) Uani 1 1 d . . . . .
H6" H 0.565094 1.197757 0.520984 0.119 Uiso 1 1 calc R U . . .
C7" C 0.5536(3) 1.1767(5) 0.57470(12) 0.0929(13) Uani 1 1 d . . . . .
H7" H 0.542699 1.261744 0.578663 0.111 Uiso 1 1 calc R U . . .
C32 C 0.6307(3) 0.6780(5) 0.75207(14) 0.1022(15) Uani 1 1 d . . . . .
H32A H 0.633115 0.598693 0.765278 0.153 Uiso 1 1 calc R U . . .
H32B H 0.640542 0.663309 0.727394 0.153 Uiso 1 1 calc R U . . .
H32C H 0.582531 0.714132 0.751145 0.153 Uiso 1 1 calc R U . . .
C51 C 1.0350(3) 1.2201(6) 0.95115(15) 0.1096(16) Uani 1 1 d . . . . .
H51A H 1.066861 1.210002 0.974220 0.164 Uiso 1 1 calc R U . . .
H51B H 0.994772 1.274947 0.954602 0.164 Uiso 1 1 calc R U . . .
H51C H 1.061899 1.257265 0.933294 0.164 Uiso 1 1 calc R U . . .
C1B C 0.3396(3) 1.1268(4) 0.56159(14) 0.1068(16) Uani 1 1 d . . . . .
H1BA H 0.338936 1.146833 0.587124 0.160 Uiso 1 1 calc R U . . .
H1BB H 0.291089 1.136148 0.548066 0.160 Uiso 1 1 calc R U . . .
H1BC H 0.372548 1.183761 0.551660 0.160 Uiso 1 1 calc R U . . .
O21 O 0.9907(4) 0.6709(7) 0.96181(14) 0.195(2) Uani 1 1 d . . . . .
H21A H 0.961995 0.704484 0.945303 0.292 Uiso 1 1 calc R U . . .
C52 C 1.0343(5) 0.5828(8) 0.94646(18) 0.153(3) Uani 1 1 d . . . . .
H52 H 1.020470 0.544501 0.923569 0.183 Uiso 1 1 calc R U . . .
C53 C 1.1007(3) 0.5581(10) 0.9690(2) 0.183(3) Uani 1 1 d . . . . .
H53A H 1.096158 0.578158 0.994172 0.274 Uiso 1 1 calc R U . . .
H53B H 1.138692 0.609627 0.961231 0.274 Uiso 1 1 calc R U . . .
H53C H 1.113005 0.469651 0.967198 0.274 Uiso 1 1 calc R U . . .
O20 O 0.6717(2) 0.4427(4) 0.63743(12) 0.1351(14) Uani 1 1 d . . . . .
H20A H 0.707281 0.487684 0.635312 0.203 Uiso 1 1 calc R U . . .
O8 O 0.7750(6) 0.6230(13) 0.7708(3) 0.131(4) Uani 0.75 1 d . . P A 1
C54 C 0.6863(6) 0.3716(8) 0.6702(3) 0.179(4) Uani 1 1 d . . . . .
H54 H 0.713739 0.298021 0.668444 0.215 Uiso 1 1 calc R U . B 1
H54A H 0.661596 0.297712 0.675229 0.215 Uiso 1 1 calc R U . C 2
C33 C 0.6693(15) 0.3899(16) 0.6998(5) 0.216(12) Uani 0.5 1 d . . P D 1
H33A H 0.618538 0.414633 0.697080 0.324 Uiso 0.5 1 calc R U P D 1
H33B H 0.699194 0.456582 0.712077 0.324 Uiso 0.5 1 calc R U P D 1
H33C H 0.676265 0.313141 0.714210 0.324 Uiso 0.5 1 calc R U P D 1
C35 C 0.7424(5) 0.4274(16) 0.6938(4) 0.130(5) Uani 0.5 1 d . . P D 2
H35A H 0.741745 0.517860 0.689713 0.195 Uiso 0.5 1 calc R U P D 2
H35B H 0.788537 0.393185 0.689184 0.195 Uiso 0.5 1 calc R U P D 2
H35C H 0.736078 0.410198 0.718861 0.195 Uiso 0.5 1 calc R U P D 2
H5A H 0.470(2) 0.548(4) 0.5302(9) 0.070(11) Uiso 1 1 d . . . . .
H22 H 0.8366(19) 1.317(4) 0.8144(9) 0.067(11) Uiso 1 1 d . . . . .

loop_
_atom_site_aniso_label
_atom_site_aniso_U_11
_atom_site_aniso_U_22
_atom_site_aniso_U_33
_atom_site_aniso_U_23
_atom_site_aniso_U_13
_atom_site_aniso_U_12
O2 0.0521(12) 0.0645(16) 0.0390(10) -0.0040(10) 0.0071(9) -0.0168(12)
O10 0.0585(15) 0.0530(15) 0.0830(14) -0.0079(13) -0.0108(13) -0.0053(12)
O7 0.0941(18) 0.0419(14) 0.0826(15) 0.0103(13) 0.0470(14) 0.0136(13)
O3 0.0898(18) 0.0726(19) 0.0694(14) 0.0035(13) 0.0336(14) 0.0183(15)
O4 0.115(2) 0.0470(17) 0.0711(14) 0.0028(13) 0.0372(15) 0.0055(15)
O9 0.0640(17) 0.0655(19) 0.112(2) 0.0030(16) -0.0061(15) -0.0110(15)
O5 0.111(2) 0.0566(18) 0.0759(15) 0.0038(14) 0.0354(15) 0.0124(16)
O1 0.0959(18) 0.0752(19) 0.0470(12) -0.0004(12) 0.0191(12) -0.0302(15)
O6 0.0945(19) 0.0671(19) 0.0971(18) 0.0000(15) 0.0417(16) 0.0282(16)
C12A 0.059(2) 0.042(2) 0.0533(16) 0.0036(16) 0.0143(15) 0.0069(17)
C10A 0.0471(18) 0.0449(19) 0.0457(15) -0.0040(14) 0.0063(13) 0.0009(15)
C16A 0.0523(19) 0.0364(18) 0.0455(15) 0.0019(14) 0.0126(14) 0.0055(15)
C10" 0.0530(19) 0.041(2) 0.0457(15) -0.0013(14) 0.0044(14) 0.0035(16)
C9' 0.0499(18) 0.0315(17) 0.0475(15) -0.0013(14) 0.0014(14) 0.0011(14)
C15 0.065(2) 0.053(2) 0.0389(15) 0.0002(16) 0.0033(15) 0.0023(18)
C8A' 0.0554(19) 0.0388(18) 0.0462(15) 0.0003(14) -0.0019(14) -0.0047(16)
C8A 0.0472(18) 0.047(2) 0.0496(16) -0.0035(15) 0.0056(14) -0.0045(16)
C2" 0.053(2) 0.055(2) 0.0580(19) -0.0022(18) 0.0167(16) -0.0073(17)
C1 0.0566(19) 0.0315(18) 0.0480(15) 0.0020(14) -0.0039(14) -0.0033(15)
C9A 0.058(2) 0.052(2) 0.0512(17) -0.0076(17) 0.0169(15) -0.0046(17)
C13 0.0498(18) 0.053(2) 0.0429(16) 0.0011(15) 0.0101(14) 0.0002(17)
C4A' 0.070(2) 0.045(2) 0.0432(15) -0.0037(15) 0.0021(15) -0.0033(17)
O22 0.123(3) 0.085(3) 0.130(3) -0.008(2) 0.001(2) -0.019(2)
C11" 0.070(2) 0.036(2) 0.0653(19) -0.0101(16) 0.0104(18) -0.0009(18)
C12" 0.070(2) 0.0318(19) 0.072(2) -0.0001(17) 0.0127(19) 0.0109(18)
C26A 0.058(2) 0.053(2) 0.0391(14) -0.0016(15) 0.0041(14) -0.0098(17)
C9 0.0417(17) 0.056(2) 0.0506(16) -0.0051(15) 0.0099(14) -0.0091(16)
C24A 0.056(2) 0.068(3) 0.0461(16) -0.0010(17) 0.0079(15) -0.0146(19)
C9" 0.0515(18) 0.0341(18) 0.0437(15) 0.0016(13) 0.0084(14) 0.0031(15)
C1' 0.0503(18) 0.0416(19) 0.0390(14) -0.0026(13) 0.0060(13) -0.0049(15)
C4' 0.087(3) 0.055(2) 0.0448(16) -0.0103(16) 0.0201(17) -0.001(2)
C29 0.057(2) 0.047(2) 0.0575(18) -0.0115(17) 0.0153(16) -0.0012(18)
C1" 0.0437(17) 0.054(2) 0.0436(15) -0.0077(15) 0.0118(13) -0.0110(16)
C4A" 0.0465(19) 0.087(3) 0.0453(17) -0.0002(19) 0.0101(14) -0.018(2)
C5 0.052(2) 0.059(2) 0.0550(18) -0.0031(17) 0.0170(16) -0.0056(18)
C8 0.058(2) 0.066(2) 0.0520(17) -0.0095(17) 0.0036(15) -0.0050(18)
C22 0.063(2) 0.057(3) 0.071(2) 0.004(2) -0.0006(19) -0.007(2)
C2 0.084(3) 0.059(2) 0.0567(19) -0.0024(19) 0.0265(19) -0.008(2)
C2' 0.056(2) 0.047(2) 0.0380(14) -0.0042(14) 0.0077(13) -0.0094(16)
C21 0.059(2) 0.051(2) 0.0524(17) 0.0010(17) 0.0035(15) -0.0072(18)
C16' 0.075(2) 0.047(2) 0.0543(17) 0.0035(17) 0.0102(17) 0.0001(18)
C4" 0.061(2) 0.103(4) 0.052(2) -0.020(2) 0.0176(16) -0.022(2)
C8A" 0.0491(19) 0.067(3) 0.0462(16) -0.0003(16) 0.0094(14) -0.0139(18)
C26 0.061(2) 0.047(2) 0.0393(14) -0.0028(14) 0.0118(14) -0.0065(16)
C10 0.0365(16) 0.053(2) 0.0501(16) -0.0022(15) 0.0085(13) -0.0014(15)
C16" 0.056(2) 0.042(2) 0.0682(19) -0.0039(17) 0.0022(17) 0.0010(17)
C24 0.061(2) 0.091(3) 0.0479(17) 0.015(2) 0.0022(17) -0.021(2)
C3 0.072(2) 0.037(2) 0.0553(18) 0.0018(16) -0.0049(17) -0.0006(18)
C10' 0.058(2) 0.038(2) 0.0608(18) 0.0014(16) 0.0086(16) 0.0004(16)
C11 0.0428(17) 0.049(2) 0.0423(15) -0.0032(14) 0.0080(13) -0.0017(15)
C6 0.075(3) 0.069(3) 0.0494(17) -0.0042(17) 0.0204(17) 0.004(2)
C4A 0.056(2) 0.050(2) 0.0466(16) -0.0052(15) 0.0088(15) 0.0019(17)
C3" 0.068(2) 0.068(3) 0.068(2) -0.021(2) 0.0297(19) -0.010(2)
C14 0.0504(18) 0.049(2) 0.0413(15) -0.0029(14) 0.0082(13) 0.0002(16)
C5' 0.104(3) 0.053(2) 0.0562(19) -0.0036(17) -0.007(2) -0.014(2)
C25A 0.060(2) 0.056(2) 0.066(2) -0.0051(18) 0.0165(17) -0.0033(18)
C31 0.063(3) 0.061(3) 0.085(3) -0.007(2) 0.002(2) 0.001(2)
C3' 0.061(2) 0.059(2) 0.0469(16) -0.0083(16) 0.0142(15) -0.0049(18)
C8' 0.057(2) 0.061(3) 0.069(2) -0.0066(19) 0.0032(17) -0.0113(19)
C20 0.079(3) 0.043(2) 0.063(2) 0.0014(17) 0.0022(18) 0.0008(19)
O0 0.051(11) 0.036(8) 0.149(18) -0.030(9) -0.010(10) 0.009(7)
C13" 0.065(2) 0.058(3) 0.073(2) 0.0052(19) 0.0040(19) 0.020(2)
C20A 0.068(2) 0.043(2) 0.0542(18) -0.0045(15) 0.0141(17) 0.0004(17)
C23 0.063(2) 0.073(3) 0.082(3) 0.024(2) -0.004(2) -0.010(2)
C7 0.072(3) 0.075(3) 0.0538(18) -0.0094(18) 0.0082(17) -0.008(2)
C11' 0.068(2) 0.043(2) 0.077(2) -0.0088(19) 0.0152(18) 0.0089(19)
C25 0.072(2) 0.079(3) 0.0475(17) -0.0045(19) 0.0230(17) -0.010(2)
C7' 0.070(2) 0.072(3) 0.086(3) -0.002(2) -0.014(2) -0.018(2)
C12 0.0422(17) 0.057(2) 0.0547(16) -0.0067(16) 0.0102(14) -0.0049(16)
C5" 0.083(3) 0.117(4) 0.051(2) 0.006(3) 0.0118(19) -0.023(3)
C19 0.080(3) 0.047(2) 0.095(3) -0.001(2) -0.009(2) 0.009(2)
C30 0.063(2) 0.051(2) 0.0602(18) -0.0037(17) 0.0072(16) -0.0008(18)
C14" 0.063(2) 0.077(3) 0.085(2) -0.002(2) -0.005(2) 0.010(2)
C4 0.072(2) 0.069(3) 0.0552(18) 0.005(2) 0.0005(18) 0.010(2)
C27 0.059(2) 0.052(2) 0.0483(16) -0.0060(16) 0.0151(15) -0.0029(17)
C12' 0.079(2) 0.0302(19) 0.075(2) 0.0039(18) 0.003(2) 0.0121(18)
C17 0.074(3) 0.059(3) 0.091(3) -0.006(2) 0.029(2) -0.002(2)
C16 0.128(4) 0.060(3) 0.062(2) 0.006(2) 0.023(3) 0.002(3)
C8" 0.079(3) 0.067(3) 0.065(2) 0.011(2) 0.0103(19) -0.007(2)
C13' 0.113(3) 0.033(2) 0.067(2) 0.0124(18) -0.006(2) 0.001(2)
C15' 0.100(3) 0.059(3) 0.063(2) 0.010(2) 0.018(2) -0.004(2)
C18 0.107(4) 0.073(3) 0.057(2) 0.006(2) 0.000(2) 0.018(3)
C14' 0.123(4) 0.057(3) 0.059(2) 0.0125(19) 0.021(2) -0.005(3)
C1A 0.066(3) 0.052(3) 0.125(4) -0.003(3) 0.011(3) 0.001(2)
C6' 0.095(3) 0.073(3) 0.070(2) -0.004(2) -0.019(2) -0.020(3)
C15" 0.061(2) 0.067(3) 0.083(2) -0.009(2) -0.003(2) -0.004(2)
C28 0.080(3) 0.077(3) 0.0463(17) -0.0165(18) 0.0157(17) -0.008(2)
C50 0.099(3) 0.097(4) 0.118(4) -0.027(3) 0.002(3) 0.008(3)
C6" 0.107(4) 0.114(5) 0.074(3) 0.035(3) 0.004(3) -0.009(3)
C7" 0.121(4) 0.075(3) 0.082(3) 0.021(3) 0.014(2) -0.002(3)
C32 0.077(3) 0.089(4) 0.130(4) 0.002(3) -0.016(3) -0.029(3)
C51 0.108(4) 0.099(4) 0.121(4) -0.011(3) 0.014(3) -0.011(3)
C1B 0.152(5) 0.054(3) 0.122(4) 0.009(3) 0.049(3) 0.018(3)
O21 0.235(6) 0.194(6) 0.149(4) 0.018(4) 0.009(4) 0.084(5)
C52 0.184(7) 0.155(7) 0.113(4) 0.005(4) 0.003(5) 0.070(6)
C53 0.092(4) 0.226(10) 0.221(7) -0.004(7) -0.009(5) 0.027(5)
O20 0.149(3) 0.107(3) 0.165(3) 0.017(3) 0.074(3) 0.053(3)
O8 0.075(5) 0.112(6) 0.200(10) -0.084(6) -0.006(5) -0.007(4)
C54 0.252(11) 0.127(7) 0.173(7) 0.067(6) 0.078(8) 0.088(8)
C33 0.39(4) 0.121(13) 0.168(14) 0.025(12) 0.159(19) 0.061(17)
C35 0.060(6) 0.207(16) 0.122(8) -0.033(10) 0.010(6) 0.016(8)

loop_
_atom_type_symbol
_atom_type_description
_atom_type_scat_dispersion_real
_atom_type_scat_dispersion_imag
_atom_type_scat_source
C C 0.0033 0.0016 'International Tables Vol C Tables 4.2.6.8 and 6.1.1.4'
H H 0.0000 0.0000 'International Tables Vol C Tables 4.2.6.8 and 6.1.1.4'
O O 0.0106 0.0060 'International Tables Vol C Tables 4.2.6.8 and 6.1.1.4'

loop_
_geom_angle_atom_site_label_1
_geom_angle_atom_site_label_2
_geom_angle_atom_site_label_3
_geom_angle
_geom_angle_site_symmetry_1
_geom_angle_site_symmetry_3
_geom_angle_publ_flag
C13 O2 C2' 123.2(2) . . ?
C10" O10 H10 109.5 . . ?
C29 O7 C10' 130.3(3) . . ?
C15 O4 C1B 117.7(3) . . ?
C31 O9 C32 118.4(4) . . ?
C2" O5 H5 109.5 . . ?
C16A C12A C13" 119.5(3) . . ?
C12" C12A C16A 118.2(3) . . ?
C12" C12A C13" 122.3(3) . . ?
C8A C10A C10 112.3(2) . . ?
C5 C10A C8A 120.1(3) . . ?
C5 C10A C10 127.6(3) . . ?
C12A C16A C9" 120.0(3) . . ?
C12A C16A C16" 117.5(3) . . ?
C16" C16A C9" 122.5(3) . . ?
O10 C10" C11" 117.9(3) . . ?
C9" C10" O10 120.7(3) . . ?
C9" C10" C11" 121.3(3) . . ?
C1 C9' C9" 122.2(3) . . ?
C10' C9' C1 118.6(3) . . ?
C10' C9' C9" 119.1(3) . . ?
O3 C15 O4 123.2(3) . . ?
O3 C15 C14 126.1(3) . . ?
O4 C15 C14 110.7(3) . . ?
C1' C8A' C4A' 119.2(3) . . ?
C8' C8A' C4A' 118.1(3) . . ?
C8' C8A' C1' 122.7(3) . . ?
C10A C8A C9 113.2(3) . . ?
C8 C8A C10A 119.2(3) . . ?
C8 C8A C9 127.6(3) . . ?
O5 C2" C1" 118.1(3) . . ?
O5 C2" C3" 121.0(3) . . ?
C1" C2" C3" 120.9(3) . . ?
C16' C1 C9' 122.2(3) . . ?
C16' C1 C3 118.3(3) . . ?
C3 C1 C9' 119.5(3) . . ?
C2 C9A C9 127.2(3) . . ?
C2 C9A C4A 120.2(3) . . ?
C4A C9A C9 112.6(3) . . ?
O2 C13 C11 109.5(2) . . ?
O1 C13 O2 123.6(3) . . ?
O1 C13 C11 126.8(3) . . ?
C4' C4A' C8A' 118.8(3) . . ?
C4' C4A' C5' 122.6(3) . . ?
C5' C4A' C8A' 118.6(3) . . ?
C50 O22 H22A 109.5 . . ?
C10" C11" H11" 119.7 . . ?
C12" C11" C10" 120.6(3) . . ?
C12" C11" H11" 119.7 . . ?
C12A C12" H12" 119.4 . . ?
C11" C12" C12A 121.3(3) . . ?
C11" C12" H12" 119.4 . . ?
C24A C26A C26 112.8(3) . . ?
C21 C26A C24A 120.7(3) . . ?
C21 C26A C26 126.4(3) . . ?
C8A C9 C9A 107.3(2) . . ?
C8A C9 H9 111.7 . . ?
C8A C9 C12 106.9(3) . . ?
C9A C9 H9 111.7 . . ?
C9A C9 C12 107.2(3) . . ?
C12 C9 H9 111.7 . . ?
C26A C24A C24 119.0(4) . . ?
C26A C24A C25 113.0(3) . . ?
C24 C24A C25 128.0(3) . . ?
C16A C9" C9' 120.5(3) . . ?
C10" C9" C16A 118.6(3) . . ?
C10" C9" C9' 120.8(3) . . ?
C8A' C1' C1" 122.8(3) . . ?
C2' C1' C8A' 118.8(3) . . ?
C2' C1' C1" 118.3(3) . . ?
C4A' C4' H4' 119.1 . . ?
C3' C4' C4A' 121.9(3) . . ?
C3' C4' H4' 119.1 . . ?
O7 C29 C27 106.8(3) . . ?
O6 C29 O7 124.3(3) . . ?
O6 C29 C27 128.8(3) . . ?
C2" C1" C1' 120.5(3) . . ?
C2" C1" C8A" 119.7(3) . . ?
C8A" C1" C1' 119.5(3) . . ?
C4" C4A" C8A" 118.1(3) . . ?
C4" C4A" C5" 123.3(4) . . ?
C5" C4A" C8A" 118.6(4) . . ?
C10A C5 C6 120.0(3) . . ?
C10A C5 H5A 118(2) . . ?
C6 C5 H5A 122(2) . . ?
C8A C8 H8 120.1 . . ?
C7 C8 C8A 119.7(3) . . ?
C7 C8 H8 120.1 . . ?
C21 C22 C23 118.9(4) . . ?
C21 C22 H22 120(2) . . ?
C23 C22 H22 121(2) . . ?
C9A C2 H2 120.4 . . ?
C9A C2 C16 119.2(4) . . ?
C16 C2 H2 120.4 . . ?
C1' C2' O2 114.6(2) . . ?
C1' C2' C3' 123.2(3) . . ?
C3' C2' O2 122.0(3) . . ?
C26A C21 C22 120.2(3) . . ?
C26A C21 H21 119.9 . . ?
C22 C21 H21 119.9 . . ?
C1 C16' H16' 119.5 . . ?
C15' C16' C1 121.1(4) . . ?
C15' C16' H16' 119.5 . . ?
C4A" C4" H4" 119.1 . . ?
C3" C4" C4A" 121.9(3) . . ?
C3" C4" H4" 119.1 . . ?
C1" C8A" C4A" 119.4(4) . . ?
C8" C8A" C1" 122.8(3) . . ?
C8" C8A" C4A" 117.8(3) . . ?
C26A C26 H26 111.5 . . ?
C26A C26 C27 106.5(2) . . ?
C20A C26 C26A 107.6(3) . . ?
C20A C26 H26 111.5 . . ?
C20A C26 C27 108.2(3) . . ?
C27 C26 H26 111.5 . . ?
C10A C10 H10A 111.3 . . ?
C10A C10 C11 105.9(2) . . ?
C11 C10 H10A 111.3 . . ?
C4A C10 C10A 107.5(3) . . ?
C4A C10 H10A 111.3 . . ?
C4A C10 C11 109.2(2) . . ?
C16A C16" H16" 119.5 . . ?
C15" C16" C16A 120.9(3) . . ?
C15" C16" H16" 119.5 . . ?
C24A C24 H24 120.2 . . ?
C23 C24 C24A 119.6(3) . . ?
C23 C24 H24 120.2 . . ?
C1 C3 C13' 118.2(3) . . ?
C12' C3 C1 118.3(3) . . ?
C12' C3 C13' 123.6(3) . . ?
O7 C10' C11' 125.2(3) . . ?
C9' C10' O7 112.3(3) . . ?
C9' C10' C11' 122.6(3) . . ?
C13 C11 C10 107.0(2) . . ?
C13 C11 C14 111.2(3) . . ?
C13 C11 C12 110.9(2) . . ?
C14 C11 C10 107.7(2) . . ?
C14 C11 C12 112.9(2) . . ?
C12 C11 C10 106.8(3) . . ?
C5 C6 H6 119.9 . . ?
C7 C6 C5 120.2(3) . . ?
C7 C6 H6 119.9 . . ?
C9A C4A C10 113.3(3) . . ?
C4 C4A C9A 120.2(3) . . ?
C4 C4A C10 126.4(3) . . ?
C2" C3" H3" 120.1 . . ?
C4" C3" C2" 119.9(4) . . ?
C4" C3" H3" 120.1 . . ?
C15 C14 C11 115.2(2) . . ?
C15 C14 H14A 108.5 . . ?
C15 C14 H14B 108.5 . . ?
C11 C14 H14A 108.5 . . ?
C11 C14 H14B 108.5 . . ?
H14A C14 H14B 107.5 . . ?
C4A' C5' H5' 119.5 . . ?
C6' C5' C4A' 121.0(4) . . ?
C6' C5' H5' 119.5 . . ?
C20A C25A C25 112.6(3) . . ?
C17 C25A C20A 119.1(3) . . ?
C17 C25A C25 128.3(3) . . ?
O9 C31 C30 110.8(4) . . ?
O0 C31 O9 115.1(13) . . ?
O0 C31 C30 127.4(14) . . ?
O8 C31 O9 124.8(7) . . ?
O8 C31 C30 123.7(7) . . ?
C4' C3' C2' 118.1(3) . . ?
C4' C3' H3' 120.9 . . ?
C2' C3' H3' 120.9 . . ?
C8A' C8' H8' 119.1 . . ?
C7' C8' C8A' 121.8(3) . . ?
C7' C8' H8' 119.1 . . ?
C20A C20 H20 120.1 . . ?
C20A C20 C19 119.9(4) . . ?
C19 C20 H20 120.1 . . ?
C12A C13" H13" 119.4 . . ?
C14" C13" C12A 121.2(4) . . ?
C14" C13" H13" 119.4 . . ?
C25A C20A C26 113.0(3) . . ?
C20 C20A C26 126.7(3) . . ?
C20 C20A C25A 120.3(3) . . ?
C22 C23 H23 119.2 . . ?
C24 C23 C22 121.6(4) . . ?
C24 C23 H23 119.2 . . ?
C8 C7 H7 119.6 . . ?
C6 C7 C8 120.8(3) . . ?
C6 C7 H7 119.6 . . ?
C10' C11' H11' 120.7 . . ?
C12' C11' C10' 118.7(3) . . ?
C12' C11' H11' 120.7 . . ?
C24A C25 C25A 107.6(3) . . ?
C24A C25 H25 111.7 . . ?
C24A C25 C28 107.7(3) . . ?
C25A C25 H25 111.7 . . ?
C25A C25 C28 106.1(3) . . ?
C28 C25 H25 111.7 . . ?
C8' C7' H7' 120.5 . . ?
C8' C7' C6' 119.0(4) . . ?
C6' C7' H7' 120.5 . . ?
C9 C12 H12A 109.5 . . ?
C9 C12 H12B 109.5 . . ?
C11 C12 C9 110.7(3) . . ?
C11 C12 H12A 109.5 . . ?
C11 C12 H12B 109.5 . . ?
H12A C12 H12B 108.1 . . ?
C4A" C5" H5" 119.4 . . ?
C6" C5" C4A" 121.1(4) . . ?
C6" C5" H5" 119.4 . . ?
C20 C19 H19 119.8 . . ?
C1A C19 C20 120.3(4) . . ?
C1A C19 H19 119.8 . . ?
C31 C30 H30A 108.5 . . ?
C31 C30 H30B 108.5 . . ?
C31 C30 C27 115.1(3) . . ?
H30A C30 H30B 107.5 . . ?
C27 C30 H30A 108.5 . . ?
C27 C30 H30B 108.5 . . ?
C13" C14" H14" 120.4 . . ?
C13" C14" C15" 119.3(4) . . ?
C15" C14" H14" 120.4 . . ?
C4A C4 H4 120.3 . . ?
C4A C4 C18 119.3(4) . . ?
C18 C4 H4 120.3 . . ?
C29 C27 C26 106.6(2) . . ?
C29 C27 C30 110.4(3) . . ?
C29 C27 C28 112.0(3) . . ?
C30 C27 C26 108.8(3) . . ?
C30 C27 C28 111.2(3) . . ?
C28 C27 C26 107.7(3) . . ?
C3 C12' H12' 118.8 . . ?
C11' C12' C3 122.4(3) . . ?
C11' C12' H12' 118.8 . . ?
C25A C17 H17 120.1 . . ?
C25A C17 C1A 119.7(4) . . ?
C1A C17 H17 120.1 . . ?
C2 C16 H16 119.8 . . ?
C18 C16 C2 120.3(4) . . ?
C18 C16 H16 119.8 . . ?
C8A" C8" H8" 119.7 . . ?
C7" C8" C8A" 120.7(4) . . ?
C7" C8" H8" 119.7 . . ?
C3 C13' H13' 119.1 . . ?
C14' C13' C3 121.8(4) . . ?
C14' C13' H13' 119.1 . . ?
C16' C15' H15' 119.5 . . ?
C16' C15' C14' 120.9(4) . . ?
C14' C15' H15' 119.5 . . ?
C4 C18 H18 119.6 . . ?
C16 C18 C4 120.9(4) . . ?
C16 C18 H18 119.6 . . ?
C13' C14' C15' 119.8(4) . . ?
C13' C14' H14' 120.1 . . ?
C15' C14' H14' 120.1 . . ?
C19 C1A C17 120.7(4) . . ?
C19 C1A H1A 119.7 . . ?
C17 C1A H1A 119.7 . . ?
C5' C6' C7' 121.3(4) . . ?
C5' C6' H6' 119.3 . . ?
C7' C6' H6' 119.3 . . ?
C16" C15" C14" 121.6(4) . . ?
C16" C15" H15" 119.2 . . ?
C14" C15" H15" 119.2 . . ?
C25 C28 C27 110.0(3) . . ?
C25 C28 H28A 109.7 . . ?
C25 C28 H28B 109.7 . . ?
C27 C28 H28A 109.7 . . ?
C27 C28 H28B 109.7 . . ?
H28A C28 H28B 108.2 . . ?
O22 C50 H50A 109.4 . . ?
O22 C50 H50B 109.4 . . ?
O22 C50 C51 111.0(4) . . ?
H50A C50 H50B 108.0 . . ?
C51 C50 H50A 109.4 . . ?
C51 C50 H50B 109.4 . . ?
C5" C6" H6" 119.6 . . ?
C5" C6" C7" 120.7(4) . . ?
C7" C6" H6" 119.6 . . ?
C8" C7" C6" 121.0(5) . . ?
C8" C7" H7" 119.5 . . ?
C6" C7" H7" 119.5 . . ?
O9 C32 H32A 109.5 . . ?
O9 C32 H32B 109.5 . . ?
O9 C32 H32C 109.5 . . ?
H32A C32 H32B 109.5 . . ?
H32A C32 H32C 109.5 . . ?
H32B C32 H32C 109.5 . . ?
C50 C51 H51A 109.5 . . ?
C50 C51 H51B 109.5 . . ?
C50 C51 H51C 109.5 . . ?
H51A C51 H51B 109.5 . . ?
H51A C51 H51C 109.5 . . ?
H51B C51 H51C 109.5 . . ?
O4 C1B H1BA 109.5 . . ?
O4 C1B H1BB 109.5 . . ?
O4 C1B H1BC 109.5 . . ?
H1BA C1B H1BB 109.5 . . ?
H1BA C1B H1BC 109.5 . . ?
H1BB C1B H1BC 109.5 . . ?
C52 O21 H21A 109.5 . . ?
O21 C52 H52 123.5 . . ?
C53 C52 O21 113.0(7) . . ?
C53 C52 H52 123.5 . . ?
C52 C53 H53A 109.5 . . ?
C52 C53 H53B 109.5 . . ?
C52 C53 H53C 109.5 . . ?
H53A C53 H53B 109.5 . . ?
H53A C53 H53C 109.5 . . ?
H53B C53 H53C 109.5 . . ?
C54 O20 H20A 109.5 . . ?
O20 C54 H54 114.7 . . ?
O20 C54 H54A 125.1 . . ?
C33 C54 O20 130.6(11) . . ?
C33 C54 H54 114.7 . . ?
C35 C54 O20 109.8(11) . . ?
C35 C54 H54A 125.1 . . ?
C54 C33 H33A 109.5 . . ?
C54 C33 H33B 109.5 . . ?
C54 C33 H33C 109.5 . . ?
H33A C33 H33B 109.5 . . ?
H33A C33 H33C 109.5 . . ?
H33B C33 H33C 109.5 . . ?
C54 C35 H35A 109.5 . . ?
C54 C35 H35B 109.5 . . ?
C54 C35 H35C 109.5 . . ?
H35A C35 H35B 109.5 . . ?
H35A C35 H35C 109.5 . . ?
H35B C35 H35C 109.5 . . ?

loop_
_geom_bond_atom_site_label_1
_geom_bond_atom_site_label_2
_geom_bond_distance
_geom_bond_site_symmetry_2
_geom_bond_publ_flag
O2 C13 1.356(4) . ?
O2 C2' 1.408(3) . ?
O10 H10 0.8200 . ?
O10 C10" 1.375(4) . ?
O7 C29 1.349(4) . ?
O7 C10' 1.389(4) . ?
O3 C15 1.204(4) . ?
O4 C15 1.322(4) . ?
O4 C1B 1.446(5) . ?
O9 C31 1.307(5) . ?
O9 C32 1.436(5) . ?
O5 H5 0.8200 . ?
O5 C2" 1.356(4) . ?
O1 C13 1.191(3) . ?
O6 C29 1.185(4) . ?
C12A C16A 1.418(5) . ?
C12A C12" 1.412(5) . ?
C12A C13" 1.420(5) . ?
C10A C8A 1.404(4) . ?
C10A C5 1.374(4) . ?
C10A C10 1.508(4) . ?
C16A C9" 1.429(4) . ?
C16A C16" 1.416(5) . ?
C10" C11" 1.403(5) . ?
C10" C9" 1.367(4) . ?
C9' C1 1.421(4) . ?
C9' C9" 1.491(4) . ?
C9' C10' 1.376(4) . ?
C15 C14 1.483(5) . ?
C8A' C4A' 1.425(4) . ?
C8A' C1' 1.418(4) . ?
C8A' C8' 1.405(5) . ?
C8A C9 1.505(4) . ?
C8A C8 1.382(4) . ?
C2" C1" 1.365(5) . ?
C2" C3" 1.412(4) . ?
C1 C16' 1.411(5) . ?
C1 C3 1.420(5) . ?
C9A C9 1.507(5) . ?
C9A C2 1.382(5) . ?
C9A C4A 1.394(5) . ?
C13 C11 1.508(4) . ?
C4A' C4' 1.403(5) . ?
C4A' C5' 1.418(5) . ?
O22 H22A 0.8200 . ?
O22 C50 1.457(6) . ?
C11" H11" 0.9300 . ?
C11" C12" 1.343(5) . ?
C12" H12" 0.9300 . ?
C26A C24A 1.392(4) . ?
C26A C21 1.380(5) . ?
C26A C26 1.518(5) . ?
C9 H9 0.9800 . ?
C9 C12 1.556(5) . ?
C24A C24 1.396(5) . ?
C24A C25 1.503(5) . ?
C1' C1" 1.499(4) . ?
C1' C2' 1.365(4) . ?
C4' H4' 0.9300 . ?
C4' C3' 1.372(5) . ?
C29 C27 1.515(5) . ?
C1" C8A" 1.422(5) . ?
C4A" C4" 1.403(6) . ?
C4A" C8A" 1.429(5) . ?
C4A" C5" 1.420(6) . ?
C5 C6 1.384(5) . ?
C5 H5A 0.94(4) . ?
C8 H8 0.9300 . ?
C8 C7 1.388(5) . ?
C22 C21 1.396(5) . ?
C22 C23 1.377(5) . ?
C22 H22 1.03(4) . ?
C2 H2 0.9300 . ?
C2 C16 1.387(6) . ?
C2' C3' 1.396(4) . ?
C21 H21 0.9300 . ?
C16' H16' 0.9300 . ?
C16' C15' 1.365(5) . ?
C4" H4" 0.9300 . ?
C4" C3" 1.357(6) . ?
C8A" C8" 1.417(6) . ?
C26 H26 0.9800 . ?
C26 C20A 1.504(5) . ?
C26 C27 1.573(4) . ?
C10 H10A 0.9800 . ?
C10 C11 1.585(4) . ?
C10 C4A 1.504(5) . ?
C16" H16" 0.9300 . ?
C16" C15" 1.360(5) . ?
C24 H24 0.9300 . ?
C24 C23 1.379(6) . ?
C3 C12' 1.417(5) . ?
C3 C13' 1.425(5) . ?
C10' C11' 1.404(5) . ?
C11 C14 1.542(4) . ?
C11 C12 1.559(4) . ?
C6 H6 0.9300 . ?
C6 C7 1.361(5) . ?
C4A C4 1.378(5) . ?
C3" H3" 0.9300 . ?
C14 H14A 0.9700 . ?
C14 H14B 0.9700 . ?
C5' H5' 0.9300 . ?
C5' C6' 1.343(6) . ?
C25A C20A 1.396(4) . ?
C25A C25 1.523(5) . ?
C25A C17 1.379(5) . ?
C31 O0 1.19(3) . ?
C31 C30 1.497(6) . ?
C31 O8 1.216(11) . ?
C3' H3' 0.9300 . ?
C8' H8' 0.9300 . ?
C8' C7' 1.374(5) . ?
C20 H20 0.9300 . ?
C20 C20A 1.375(5) . ?
C20 C19 1.381(6) . ?
C13" H13" 0.9300 . ?
C13" C14" 1.352(6) . ?
C23 H23 0.9300 . ?
C7 H7 0.9300 . ?
C11' H11' 0.9300 . ?
C11' C12' 1.348(5) . ?
C25 H25 0.9800 . ?
C25 C28 1.556(5) . ?
C7' H7' 0.9300 . ?
C7' C6' 1.402(6) . ?
C12 H12A 0.9700 . ?
C12 H12B 0.9700 . ?
C5" H5" 0.9300 . ?
C5" C6" 1.330(7) . ?
C19 H19 0.9300 . ?
C19 C1A 1.353(6) . ?
C30 H30A 0.9700 . ?
C30 H30B 0.9700 . ?
C30 C27 1.539(5) . ?
C14" H14" 0.9300 . ?
C14" C15" 1.399(6) . ?
C4 H4 0.9300 . ?
C4 C18 1.379(6) . ?
C27 C28 1.556(4) . ?
C12' H12' 0.9300 . ?
C17 H17 0.9300 . ?
C17 C1A 1.393(6) . ?
C16 H16 0.9300 . ?
C16 C18 1.374(6) . ?
C8" H8" 0.9300 . ?
C8" C7" 1.352(6) . ?
C13' H13' 0.9300 . ?
C13' C14' 1.349(6) . ?
C15' H15' 0.9300 . ?
C15' C14' 1.390(6) . ?
C18 H18 0.9300 . ?
C14' H14' 0.9300 . ?
C1A H1A 0.9300 . ?
C6' H6' 0.9300 . ?
C15" H15" 0.9300 . ?
C28 H28A 0.9700 . ?
C28 H28B 0.9700 . ?
C50 H50A 0.9700 . ?
C50 H50B 0.9700 . ?
C50 C51 1.472(8) . ?
C6" H6" 0.9300 . ?
C6" C7" 1.393(7) . ?
C7" H7" 0.9300 . ?
C32 H32A 0.9600 . ?
C32 H32B 0.9600 . ?
C32 H32C 0.9600 . ?
C51 H51A 0.9600 . ?
C51 H51B 0.9600 . ?
C51 H51C 0.9600 . ?
C1B H1BA 0.9600 . ?
C1B H1BB 0.9600 . ?
C1B H1BC 0.9600 . ?
O21 H21A 0.8200 . ?
O21 C52 1.396(8) . ?
C52 H52 0.9300 . ?
C52 C53 1.394(9) . ?
C53 H53A 0.9600 . ?
C53 H53B 0.9600 . ?
C53 H53C 0.9600 . ?
O20 H20A 0.8200 . ?
O20 C54 1.404(8) . ?
C54 H54 0.9300 . ?
C54 H54A 0.9300 . ?
C54 C33 1.188(14) . ?
C54 C35 1.374(14) . ?
C33 H33A 0.9600 . ?
C33 H33B 0.9600 . ?
C33 H33C 0.9600 . ?
C35 H35A 0.9600 . ?
C35 H35B 0.9600 . ?
C35 H35C 0.9600 . ?

loop_
_geom_torsion_atom_site_label_1
_geom_torsion_atom_site_label_2
_geom_torsion_atom_site_label_3
_geom_torsion_atom_site_label_4
_geom_torsion
_geom_torsion_site_symmetry_1
_geom_torsion_site_symmetry_2
_geom_torsion_site_symmetry_3
_geom_torsion_site_symmetry_4
_geom_torsion_publ_flag
O2 C13 C11 C10 90.8(3) . . . . ?
O2 C13 C11 C14 -26.6(3) . . . . ?
O2 C13 C11 C12 -153.1(3) . . . . ?
O2 C2' C3' C4' -176.7(3) . . . . ?
O10 C10" C11" C12" 179.7(3) . . . . ?
O10 C10" C9" C16A -179.1(3) . . . . ?
O10 C10" C9" C9' -3.2(4) . . . . ?
O7 C29 C27 C26 66.2(3) . . . . ?
O7 C29 C27 C30 -51.8(3) . . . . ?
O7 C29 C27 C28 -176.2(3) . . . . ?
O7 C10' C11' C12' -177.6(3) . . . . ?
O3 C15 C14 C11 -20.1(5) . . . . ?
O4 C15 C14 C11 161.8(3) . . . . ?
O9 C31 C30 C27 -171.5(3) . . . . ?
O5 C2" C1" C1' -5.1(5) . . . . ?
O5 C2" C1" C8A" -179.7(3) . . . . ?
O5 C2" C3" C4" 177.1(3) . . . . ?
O1 C13 C11 C10 -85.3(4) . . . . ?
O1 C13 C11 C14 157.3(3) . . . . ?
O1 C13 C11 C12 30.8(5) . . . . ?
O6 C29 C27 C26 -110.6(4) . . . . ?
O6 C29 C27 C30 131.4(4) . . . . ?
O6 C29 C27 C28 7.0(5) . . . . ?
C12A C16A C9" C10" -0.2(4) . . . . ?
C12A C16A C9" C9' -176.1(3) . . . . ?
C12A C16A C16" C15" -0.8(5) . . . . ?
C12A C13" C14" C15" -0.5(6) . . . . ?
C10A C8A C9 C9A -54.5(4) . . . . ?
C10A C8A C9 C12 60.2(4) . . . . ?
C10A C8A C8 C7 1.1(5) . . . . ?
C10A C5 C6 C7 1.6(6) . . . . ?
C10A C10 C11 C13 -179.5(2) . . . . ?
C10A C10 C11 C14 -59.8(3) . . . . ?
C10A C10 C11 C12 61.7(3) . . . . ?
C10A C10 C4A C9A -54.3(3) . . . . ?
C10A C10 C4A C4 122.2(3) . . . . ?
C16A C12A C12" C11" 1.3(5) . . . . ?
C16A C12A C13" C14" 0.6(5) . . . . ?
C16A C16" C15" C14" 0.9(6) . . . . ?
C10" C11" C12" C12A -1.1(5) . . . . ?
C9' C1 C16' C15' 178.5(3) . . . . ?
C9' C1 C3 C12' -0.4(4) . . . . ?
C9' C1 C3 C13' 179.5(3) . . . . ?
C9' C10' C11' C12' 1.0(5) . . . . ?
C8A' C4A' C4' C3' -0.2(5) . . . . ?
C8A' C4A' C5' C6' 1.0(6) . . . . ?
C8A' C1' C1" C2" 99.5(4) . . . . ?
C8A' C1' C1" C8A" -85.8(4) . . . . ?
C8A' C1' C2' O2 176.6(3) . . . . ?
C8A' C1' C2' C3' 2.3(5) . . . . ?
C8A' C8' C7' C6' -1.0(6) . . . . ?
C8A C10A C5 C6 -2.0(5) . . . . ?
C8A C10A C10 C11 -61.4(3) . . . . ?
C8A C10A C10 C4A 55.3(4) . . . . ?
C8A C9 C12 C11 -54.6(3) . . . . ?
C8A C8 C7 C6 -1.5(6) . . . . ?
C2" C1" C8A" C4A" 2.3(4) . . . . ?
C2" C1" C8A" C8" -176.7(3) . . . . ?
C1 C9' C9" C16A -82.7(4) . . . . ?
C1 C9' C9" C10" 101.5(3) . . . . ?
C1 C9' C10' O7 178.0(3) . . . . ?
C1 C9' C10' C11' -0.8(4) . . . . ?
C1 C16' C15' C14' 1.3(6) . . . . ?
C1 C3 C12' C11' 0.6(5) . . . . ?
C1 C3 C13' C14' 2.6(5) . . . . ?
C9A C9 C12 C11 60.2(3) . . . . ?
C9A C2 C16 C18 1.7(6) . . . . ?
C9A C4A C4 C18 -0.1(5) . . . . ?
C13 O2 C2' C1' 140.5(3) . . . . ?
C13 O2 C2' C3' -45.2(4) . . . . ?
C13 C11 C14 C15 -49.9(4) . . . . ?
C13 C11 C12 C9 -120.7(3) . . . . ?
C4A' C8A' C1' C1" 176.4(3) . . . . ?
C4A' C8A' C1' C2' -0.6(5) . . . . ?
C4A' C8A' C8' C7' 0.4(5) . . . . ?
C4A' C4' C3' C2' 1.7(5) . . . . ?
C4A' C5' C6' C7' -1.7(7) . . . . ?
C11" C10" C9" C16A 0.4(4) . . . . ?
C11" C10" C9" C9' 176.3(3) . . . . ?
C12" C12A C16A C9" -0.6(4) . . . . ?
C12" C12A C16A C16" -179.7(3) . . . . ?
C12" C12A C13" C14" -179.6(3) . . . . ?
C26A C24A C24 C23 0.3(5) . . . . ?
C26A C24A C25 C25A -53.7(4) . . . . ?
C26A C24A C25 C28 60.3(3) . . . . ?
C26A C26 C20A C25A -53.8(4) . . . . ?
C26A C26 C20A C20 125.0(4) . . . . ?
C26A C26 C27 C29 -179.2(3) . . . . ?
C26A C26 C27 C30 -60.2(3) . . . . ?
C26A C26 C27 C28 60.4(3) . . . . ?
C9 C8A C8 C7 -179.0(3) . . . . ?
C9 C9A C2 C16 177.3(3) . . . . ?
C9 C9A C4A C10 -1.4(4) . . . . ?
C9 C9A C4A C4 -178.1(3) . . . . ?
C24A C26A C21 C22 -1.0(5) . . . . ?
C24A C26A C26 C20A 56.0(3) . . . . ?
C24A C26A C26 C27 -59.8(3) . . . . ?
C24A C24 C23 C22 0.6(5) . . . . ?
C24A C25 C28 C27 -54.6(4) . . . . ?
C9" C16A C16" C15" -179.9(3) . . . . ?
C9" C10" C11" C12" 0.3(5) . . . . ?
C9" C9' C1 C16' 2.7(4) . . . . ?
C9" C9' C1 C3 -179.0(3) . . . . ?
C9" C9' C10' O7 -2.5(4) . . . . ?
C9" C9' C10' C11' 178.7(3) . . . . ?
C1' C8A' C4A' C4' -0.4(5) . . . . ?
C1' C8A' C4A' C5' 179.8(3) . . . . ?
C1' C8A' C8' C7' -179.8(3) . . . . ?
C1' C1" C8A" C4A" -172.4(3) . . . . ?
C1' C1" C8A" C8" 8.5(5) . . . . ?
C1' C2' C3' C4' -2.9(5) . . . . ?
C4' C4A' C5' C6' -178.8(4) . . . . ?
C29 O7 C10' C9' -172.8(3) . . . . ?
C29 O7 C10' C11' 5.9(6) . . . . ?
C29 C27 C28 C25 -121.2(3) . . . . ?
C1" C2" C3" C4" -0.5(5) . . . . ?
C1" C1' C2' O2 -0.6(4) . . . . ?
C1" C1' C2' C3' -174.9(3) . . . . ?
C1" C8A" C8" C7" 177.5(4) . . . . ?
C4A" C4" C3" C2" 2.9(6) . . . . ?
C4A" C8A" C8" C7" -1.5(6) . . . . ?
C4A" C5" C6" C7" -2.9(7) . . . . ?
C5 C10A C8A C9 -179.3(3) . . . . ?
C5 C10A C8A C8 0.7(5) . . . . ?
C5 C10A C10 C11 116.9(4) . . . . ?
C5 C10A C10 C4A -126.4(4) . . . . ?
C5 C6 C7 C8 0.2(6) . . . . ?
C8 C8A C9 C9A 125.5(4) . . . . ?
C8 C8A C9 C12 -119.8(4) . . . . ?
C2 C9A C9 C8A -123.3(3) . . . . ?
C2 C9A C9 C12 122.1(3) . . . . ?
C2 C9A C4A C10 177.8(3) . . . . ?
C2 C9A C4A C4 1.1(5) . . . . ?
C2 C16 C18 C4 -0.7(6) . . . . ?
C2' O2 C13 O1 5.6(5) . . . . ?
C2' O2 C13 C11 -170.6(3) . . . . ?
C2' C1' C1" C2" -83.4(4) . . . . ?
C2' C1' C1" C8A" 91.2(4) . . . . ?
C21 C26A C24A C24 -0.1(5) . . . . ?
C21 C26A C24A C25 -179.4(3) . . . . ?
C21 C26A C26 C20A -126.4(3) . . . . ?
C21 C26A C26 C27 117.8(3) . . . . ?
C21 C22 C23 C24 -1.8(5) . . . . ?
C16' C1 C3 C12' 178.0(3) . . . . ?
C16' C1 C3 C13' -2.1(4) . . . . ?
C16' C15' C14' C13' -0.8(6) . . . . ?
C4" C4A" C8A" C1" -0.1(5) . . . . ?
C4" C4A" C8A" C8" 179.0(3) . . . . ?
C4" C4A" C5" C6" -176.8(4) . . . . ?
C8A" C4A" C4" C3" -2.5(5) . . . . ?
C8A" C4A" C5" C6" 2.5(6) . . . . ?
C8A" C8" C7" C6" 1.2(7) . . . . ?
C26 C26A C24A C24 177.7(3) . . . . ?
C26 C26A C24A C25 -1.6(4) . . . . ?
C26 C26A C21 C22 -178.5(3) . . . . ?
C26 C27 C28 C25 -4.3(4) . . . . ?
C10 C10A C8A C9 -0.9(4) . . . . ?
C10 C10A C8A C8 179.1(3) . . . . ?
C10 C10A C5 C6 179.9(3) . . . . ?
C10 C11 C14 C15 -166.8(3) . . . . ?
C10 C11 C12 C9 -4.5(3) . . . . ?
C10 C4A C4 C18 -176.4(3) . . . . ?
C16" C16A C9" C10" 178.9(3) . . . . ?
C16" C16A C9" C9' 3.0(4) . . . . ?
C24 C24A C25 C25A 127.0(4) . . . . ?
C24 C24A C25 C28 -118.9(4) . . . . ?
C3 C1 C16' C15' 0.2(5) . . . . ?
C3 C13' C14' C15' -1.2(6) . . . . ?
C10' O7 C29 O6 -10.4(6) . . . . ?
C10' O7 C29 C27 172.6(3) . . . . ?
C10' C9' C1 C16' -177.8(3) . . . . ?
C10' C9' C1 C3 0.5(4) . . . . ?
C10' C9' C9" C16A 97.8(3) . . . . ?
C10' C9' C9" C10" -77.9(4) . . . . ?
C10' C11' C12' C3 -0.9(5) . . . . ?
C11 C10 C4A C9A 60.3(3) . . . . ?
C11 C10 C4A C4 -123.3(3) . . . . ?
C4A C9A C9 C8A 55.8(3) . . . . ?
C4A C9A C9 C12 -58.7(3) . . . . ?
C4A C9A C2 C16 -1.8(5) . . . . ?
C4A C10 C11 C13 65.0(3) . . . . ?
C4A C10 C11 C14 -175.4(2) . . . . ?
C4A C10 C11 C12 -53.8(3) . . . . ?
C4A C4 C18 C16 0.0(6) . . . . ?
C3" C2" C1" C1' 172.6(3) . . . . ?
C3" C2" C1" C8A" -2.0(5) . . . . ?
C14 C11 C12 C9 113.7(3) . . . . ?
C5' C4A' C4' C3' 179.6(3) . . . . ?
C25A C25 C28 C27 60.4(4) . . . . ?
C25A C17 C1A C19 1.1(6) . . . . ?
C31 C30 C27 C29 -53.4(4) . . . . ?
C31 C30 C27 C26 -170.1(3) . . . . ?
C31 C30 C27 C28 71.5(4) . . . . ?
C8' C8A' C4A' C4' 179.5(3) . . . . ?
C8' C8A' C4A' C5' -0.3(5) . . . . ?
C8' C8A' C1' C1" -3.4(5) . . . . ?
C8' C8A' C1' C2' 179.5(3) . . . . ?
C8' C7' C6' C5' 1.7(7) . . . . ?
C20 C19 C1A C17 -0.5(6) . . . . ?
O0 C31 C30 C27 39.1(16) . . . . ?
C13" C12A C16A C9" 179.2(3) . . . . ?
C13" C12A C16A C16" 0.1(4) . . . . ?
C13" C12A C12" C11" -178.5(3) . . . . ?
C13" C14" C15" C16" -0.2(6) . . . . ?
C20A C26 C27 C29 65.4(3) . . . . ?
C20A C26 C27 C30 -175.6(3) . . . . ?
C20A C26 C27 C28 -55.0(3) . . . . ?
C20A C25A C25 C24A 55.8(4) . . . . ?
C20A C25A C25 C28 -59.4(4) . . . . ?
C20A C25A C17 C1A -0.6(6) . . . . ?
C20A C20 C19 C1A -0.7(6) . . . . ?
C23 C22 C21 C26A 2.0(5) . . . . ?
C25 C24A C24 C23 179.5(3) . . . . ?
C25 C25A C20A C26 -1.5(4) . . . . ?
C25 C25A C20A C20 179.7(3) . . . . ?
C25 C25A C17 C1A 179.1(4) . . . . ?
C12 C11 C14 C15 75.5(3) . . . . ?
C5" C4A" C4" C3" 176.7(3) . . . . ?
C5" C4A" C8A" C1" -179.4(3) . . . . ?
C5" C4A" C8A" C8" -0.3(5) . . . . ?
C5" C6" C7" C8" 1.0(8) . . . . ?
C19 C20 C20A C26 -177.4(3) . . . . ?
C19 C20 C20A C25A 1.2(5) . . . . ?
C30 C27 C28 C25 114.8(3) . . . . ?
C27 C26 C20A C25A 60.9(4) . . . . ?
C27 C26 C20A C20 -120.4(4) . . . . ?
C12' C3 C13' C14' -177.5(3) . . . . ?
C17 C25A C20A C26 178.3(3) . . . . ?
C17 C25A C20A C20 -0.6(5) . . . . ?
C17 C25A C25 C24A -123.9(4) . . . . ?
C17 C25A C25 C28 120.9(4) . . . . ?
C13' C3 C12' C11' -179.3(4) . . . . ?
C32 O9 C31 O0 -24.6(17) . . . . ?
C32 O9 C31 C30 -178.1(4) . . . . ?
C32 O9 C31 O8 11.9(10) . . . . ?
C1B O4 C15 O3 2.1(5) . . . . ?
C1B O4 C15 C14 -179.7(4) . . . . ?
O8 C31 C30 C27 -1.4(9) . . . . ?
